data_4080288
loop_
_publ_author_name
'Huang, Wenliang'
'Upton, Brianna M.'
'Khan, Saeed I.'
'Diaconescu, Paula L.'

_publ_section_title
;
 Synthesis and Characterization of Paramagnetic Lanthanide Benzyl
 Complexes
;
_journal_issue 5
_journal_name_full Organometallics
_journal_page_first 1379
_journal_paper_doi 10.1021/om3010433
_journal_volume 32
_journal_year 2013
_chemical_formula_sum 'C30 H54 Fe Gd I N2 O2 Si2'
_chemical_formula_weight 870.93
_chemical_name_systematic
; 
 ? 
;
_space_group_IT_number 2
_symmetry_cell_setting triclinic
_symmetry_space_group_name_Hall '-P 1'
_symmetry_space_group_name_H-M 'P -1'
_atom_sites_solution_hydrogens geom
_atom_sites_solution_primary direct
_atom_sites_solution_secondary difmap
_audit_creation_method SHELXL-97
_cell_angle_alpha 101.299(5)
_cell_angle_beta 92.174(5)
_cell_angle_gamma 118.392(3)
_cell_formula_units_Z 2
_cell_length_a 11.203(5)
_cell_length_b 11.628(5)
_cell_length_c 16.170(7)
_cell_measurement_temperature 100(2)
_cell_volume 1796.0(14)
_computing_cell_refinement 'Bruker SAINT'
_computing_data_collection 'Bruker APEX2'
_computing_data_reduction 'Bruker SAINT'
_computing_molecular_graphics 'Bruker SHELXTL'
_computing_publication_material 'Bruker SHELXTL'
_computing_structure_refinement 'SHELXL-97 (Sheldrick, 2008)'
_computing_structure_solution 'SHELXS-97 (Sheldrick, 2008)'
_diffrn_ambient_temperature 100(2)
_diffrn_measured_fraction_theta_full 0.989
_diffrn_measured_fraction_theta_max 0.891
_diffrn_radiation_monochromator graphite
_diffrn_radiation_source 'fine-focus sealed tube'
_diffrn_radiation_type MoK\a
_diffrn_radiation_wavelength 0.71073
_diffrn_reflns_av_R_equivalents 0.0171
_diffrn_reflns_av_sigmaI/netI 0.0318
_diffrn_reflns_limit_h_max 15
_diffrn_reflns_limit_h_min -15
_diffrn_reflns_limit_k_max 16
_diffrn_reflns_limit_k_min -16
_diffrn_reflns_limit_l_max 23
_diffrn_reflns_limit_l_min -23
_diffrn_reflns_number 17815
_diffrn_reflns_theta_full 25.00
_diffrn_reflns_theta_max 30.66
_diffrn_reflns_theta_min 3.68
_exptl_absorpt_coefficient_mu 3.187
_exptl_absorpt_correction_T_max 0.7010
_exptl_absorpt_correction_T_min 0.5151
_exptl_absorpt_correction_type multi-scan
_exptl_absorpt_process_details 'Sadabs (Bruker)'
_exptl_crystal_density_diffrn 1.610
_exptl_crystal_density_method 'not measured'
_exptl_crystal_F_000 870
_exptl_crystal_size_max 0.24
_exptl_crystal_size_mid 0.15
_exptl_crystal_size_min 0.12
_refine_diff_density_max 3.024
_refine_diff_density_min -5.132
_refine_diff_density_rms 0.128
_refine_ls_extinction_method none
_refine_ls_goodness_of_fit_ref 1.105
_refine_ls_hydrogen_treatment constr
_refine_ls_matrix_type full
_refine_ls_number_parameters 416
_refine_ls_number_reflns 9907
_refine_ls_number_restraints 0
_refine_ls_restrained_S_all 1.105
_refine_ls_R_factor_all 0.0586
_refine_ls_R_factor_gt 0.0439
_refine_ls_shift/su_max 0.004
_refine_ls_shift/su_mean 0.000
_refine_ls_structure_factor_coef Fsqd
_refine_ls_weighting_details 'calc w=1/[\s^2^(Fo^2^)+(0.0177P)^2^+7.6428P] where P=(Fo^2^+2Fc^2^)/3'
_refine_ls_weighting_scheme calc
_refine_ls_wR_factor_gt 0.0888
_refine_ls_wR_factor_ref 0.0984
_reflns_number_gt 8115
_reflns_number_total 9907
_reflns_threshold_expression >2sigma(I)
_cod_data_source_file om3010433_si_003.cif
_cod_data_source_block (NNfc)GdI(THF)2
_cod_original_cell_volume 1796.1(14)
_cod_original_sg_symbol_H-M P-1
_cod_database_code 4080288

loop_
_symmetry_equiv_pos_as_xyz
'x, y, z'
'-x, -y, -z'

loop_
_atom_site_label
_atom_site_type_symbol
_atom_site_fract_x
_atom_site_fract_y
_atom_site_fract_z
_atom_site_U_iso_or_equiv
_atom_site_adp_type
_atom_site_occupancy
_atom_site_symmetry_multiplicity
_atom_site_calc_flag
_atom_site_refinement_flags
_atom_site_disorder_assembly
_atom_site_disorder_group
Gd1 Gd 0.245200(19) 0.48239(2) 0.240504(14) 0.03609(7) Uani 1 1 d . . .
Fe1 Fe 0.53806(5) 0.46680(5) 0.24616(3) 0.02382(12) Uani 1 1 d . B .
C15 C 0.0700(6) -0.0180(5) 0.2419(3) 0.0535(14) Uani 1 1 d . . .
H15A H 0.0433 -0.1133 0.2219 0.080 Uiso 1 1 calc R A 3
H15B H 0.1387 0.0350 0.2091 0.080 Uiso 1 1 calc R A 3
H15C H -0.0109 -0.0071 0.2341 0.080 Uiso 1 1 calc R A 3
I1 I -0.03882(9) 0.44183(19) 0.22160(13) 0.0514(5) Uani 0.521(4) 1 d P B 1
I2 I -0.02728(8) 0.48618(15) 0.18909(11) 0.0437(4) Uani 0.479(4) 1 d P B 2
Si1 Si 0.1564(3) 0.2091(3) 0.36897(16) 0.0263(8) Uani 0.522(7) 1 d P B 3
C11 C 0.2427(11) 0.2818(10) 0.4840(5) 0.046(3) Uani 0.522(7) 1 d P B 3
H11A H 0.2320 0.3597 0.5085 0.069 Uiso 0.522(7) 1 calc PR B 3
H11B H 0.3406 0.3101 0.4865 0.069 Uiso 0.522(7) 1 calc PR B 3
H11C H 0.2003 0.2131 0.5164 0.069 Uiso 0.522(7) 1 calc PR B 3
C12 C -0.0137(9) 0.2006(10) 0.3621(8) 0.043(2) Uani 0.522(7) 1 d P B 3
H12A H -0.0008 0.2918 0.3800 0.065 Uiso 0.522(7) 1 calc PR B 3
H12B H -0.0689 0.1459 0.3996 0.065 Uiso 0.522(7) 1 calc PR B 3
H12C H -0.0611 0.1597 0.3032 0.065 Uiso 0.522(7) 1 calc PR B 3
C13 C 0.1308(9) 0.0312(9) 0.3365(5) 0.0264(18) Uani 0.522(7) 1 d P B 3
C14 C 0.2661(10) 0.0317(10) 0.3590(6) 0.037(2) Uani 0.522(7) 1 d P B 3
H14A H 0.2501 -0.0609 0.3439 0.056 Uiso 0.522(7) 1 calc PR B 3
H14B H 0.2990 0.0699 0.4203 0.056 Uiso 0.522(7) 1 calc PR B 3
H14C H 0.3352 0.0862 0.3270 0.056 Uiso 0.522(7) 1 calc PR B 3
C16 C 0.0245(10) -0.0605(9) 0.3850(6) 0.041(2) Uani 0.522(7) 1 d P B 3
H16A H -0.0650 -0.1132 0.3485 0.062 Uiso 0.522(7) 1 calc PR B 3
H16B H 0.0175 -0.0051 0.4366 0.062 Uiso 0.522(7) 1 calc PR B 3
H16C H 0.0534 -0.1216 0.4009 0.062 Uiso 0.522(7) 1 calc PR B 3
Si1A Si 0.1125(4) 0.2406(3) 0.35784(17) 0.0268(8) Uani 0.478(7) 1 d P B 4
C11A C 0.1701(14) 0.3197(12) 0.4749(6) 0.053(3) Uani 0.478(7) 1 d P B 4
H11D H 0.2459 0.4121 0.4836 0.079 Uiso 0.478(7) 1 calc PR B 4
H11E H 0.2011 0.2672 0.5010 0.079 Uiso 0.478(7) 1 calc PR B 4
H11F H 0.0934 0.3210 0.5015 0.079 Uiso 0.478(7) 1 calc PR B 4
C12A C -0.0531(10) 0.2347(12) 0.3285(9) 0.047(3) Uani 0.478(7) 1 d P B 4
H12D H -0.0505 0.3168 0.3608 0.071 Uiso 0.478(7) 1 calc PR B 4
H12E H -0.1285 0.1558 0.3421 0.071 Uiso 0.478(7) 1 calc PR B 4
H12F H -0.0673 0.2285 0.2673 0.071 Uiso 0.478(7) 1 calc PR B 4
C13A C 0.0825(11) 0.0613(9) 0.3405(6) 0.030(2) Uani 0.478(7) 1 d P B 4
C14A C 0.2045(12) 0.0595(11) 0.3831(8) 0.043(3) Uani 0.478(7) 1 d P B 4
H14D H 0.2118 -0.0171 0.3510 0.065 Uiso 0.478(7) 1 calc PR B 4
H14E H 0.1918 0.0509 0.4416 0.065 Uiso 0.478(7) 1 calc PR B 4
H14F H 0.2886 0.1436 0.3841 0.065 Uiso 0.478(7) 1 calc PR B 4
C16A C -0.0478(10) -0.0244(10) 0.3783(6) 0.039(2) Uani 0.478(7) 1 d P B 4
H16D H -0.0577 -0.1136 0.3752 0.059 Uiso 0.478(7) 1 calc PR B 4
H16E H -0.1289 -0.0343 0.3454 0.059 Uiso 0.478(7) 1 calc PR B 4
H16F H -0.0388 0.0208 0.4379 0.059 Uiso 0.478(7) 1 calc PR B 4
Si2 Si 0.45937(14) 0.81618(14) 0.19583(8) 0.0351(3) Uani 1 1 d . . .
N1 N 0.2399(4) 0.3208(4) 0.3004(2) 0.0464(11) Uani 1 1 d . B .
N2 N 0.4190(3) 0.6561(4) 0.2035(2) 0.0297(7) Uani 1 1 d . B .
O1 O 0.1717(3) 0.3408(3) 0.09891(18) 0.0337(7) Uani 1 1 d . B .
O2 O 0.2653(4) 0.6207(4) 0.3790(2) 0.0571(11) Uani 1 1 d . B .
C1 C 0.3678(5) 0.3296(4) 0.2932(3) 0.0369(10) Uani 1 1 d . B .
C2 C 0.4030(5) 0.2640(4) 0.2211(3) 0.0368(10) Uani 1 1 d . . .
H2A H 0.3406 0.2075 0.1660 0.044 Uiso 1 1 calc R B .
C3 C 0.5397(6) 0.2908(5) 0.2408(3) 0.0435(11) Uani 1 1 d . B .
H3A H 0.5893 0.2551 0.2029 0.052 Uiso 1 1 calc R . .
C4 C 0.5937(6) 0.3778(5) 0.3243(3) 0.0463(12) Uani 1 1 d . . .
H4A H 0.6881 0.4139 0.3553 0.056 Uiso 1 1 calc R B .
C5 C 0.4901(5) 0.4030(5) 0.3562(3) 0.0417(12) Uani 1 1 d . B .
H5A H 0.5000 0.4616 0.4131 0.050 Uiso 1 1 calc R . .
C6 C 0.5239(4) 0.6224(4) 0.2050(2) 0.0232(7) Uani 1 1 d . B .
C7 C 0.5406(4) 0.5333(4) 0.1371(2) 0.0233(7) Uani 1 1 d . . .
H7A H 0.4754 0.4796 0.0827 0.028 Uiso 1 1 calc R B .
C8 C 0.6654(4) 0.5344(4) 0.1599(3) 0.0293(8) Uani 1 1 d . B .
H8A H 0.7043 0.4842 0.1237 0.035 Uiso 1 1 calc R . .
C9 C 0.7268(4) 0.6231(4) 0.2428(3) 0.0292(8) Uani 1 1 d . . .
H9A H 0.8157 0.6448 0.2752 0.035 Uiso 1 1 calc R B .
C10 C 0.6387(4) 0.6738(4) 0.2715(2) 0.0251(7) Uani 1 1 d . B .
H10A H 0.6545 0.7362 0.3281 0.030 Uiso 1 1 calc R . .
C17 C 0.5550(6) 0.9458(5) 0.2986(3) 0.0458(12) Uani 1 1 d . B .
H17A H 0.4990 0.9230 0.3441 0.069 Uiso 1 1 calc R . .
H17B H 0.5746 1.0348 0.2918 0.069 Uiso 1 1 calc R . .
H17C H 0.6415 0.9474 0.3135 0.069 Uiso 1 1 calc R . .
C18 C 0.2934(7) 0.8132(8) 0.1709(5) 0.076(2) Uani 1 1 d . B .
H18A H 0.2320 0.7727 0.2110 0.114 Uiso 1 1 calc R . .
H18B H 0.2504 0.7598 0.1125 0.114 Uiso 1 1 calc R . .
H18C H 0.3108 0.9054 0.1762 0.114 Uiso 1 1 calc R . .
C19 C 0.5669(6) 0.8727(5) 0.1081(3) 0.0405(11) Uani 1 1 d . B .
C20 C 0.7083(6) 0.8853(5) 0.1261(3) 0.0471(12) Uani 1 1 d . . .
H20A H 0.7624 0.9196 0.0817 0.071 Uiso 1 1 calc R B .
H20B H 0.6972 0.7966 0.1265 0.071 Uiso 1 1 calc R . .
H20C H 0.7557 0.9477 0.1818 0.071 Uiso 1 1 calc R . .
C21 C 0.4910(7) 0.7711(5) 0.0220(3) 0.0545(15) Uani 1 1 d . . .
H21A H 0.5466 0.8000 -0.0229 0.082 Uiso 1 1 calc R B .
H21B H 0.4025 0.7665 0.0088 0.082 Uiso 1 1 calc R . .
H21C H 0.4755 0.6819 0.0255 0.082 Uiso 1 1 calc R . .
C22 C 0.5905(7) 1.0126(5) 0.1023(3) 0.0583(16) Uani 1 1 d . . .
H22A H 0.6378 1.0375 0.0536 0.087 Uiso 1 1 calc R B .
H22B H 0.6469 1.0795 0.1550 0.087 Uiso 1 1 calc R . .
H22C H 0.5019 1.0098 0.0948 0.087 Uiso 1 1 calc R . .
C23 C 0.3891(6) 0.6723(6) 0.4384(3) 0.0601(16) Uani 1 1 d . . .
H23A H 0.4691 0.6973 0.4075 0.072 Uiso 1 1 calc R B .
H23B H 0.3820 0.6024 0.4674 0.072 Uiso 1 1 calc R . .
C24 C 0.4075(9) 0.7930(8) 0.5024(5) 0.0917(19) Uani 1 1 d . B .
H24A H 0.4484 0.7992 0.5595 0.110 Uiso 1 1 calc R . .
H24B H 0.4647 0.8774 0.4847 0.110 Uiso 1 1 calc R . .
C25 C 0.2645(9) 0.7633(8) 0.5006(5) 0.0917(19) Uani 1 1 d . . .
H25A H 0.2615 0.8486 0.5098 0.110 Uiso 1 1 calc R B .
H25B H 0.2261 0.7203 0.5475 0.110 Uiso 1 1 calc R . .
C26 C 0.1783(8) 0.6714(10) 0.4168(6) 0.111(4) Uani 1 1 d . B .
H26A H 0.0908 0.5971 0.4256 0.133 Uiso 1 1 calc R . .
H26B H 0.1581 0.7215 0.3807 0.133 Uiso 1 1 calc R . .
C27 C 0.1775(6) 0.3941(6) 0.0245(3) 0.0541(15) Uani 1 1 d . . .
H27A H 0.2584 0.4030 -0.0024 0.065 Uiso 1 1 calc R B .
H27B H 0.1850 0.4842 0.0409 0.065 Uiso 1 1 calc R . .
C28 C 0.0510(7) 0.2998(8) -0.0350(4) 0.081(2) Uani 1 1 d . B .
H28A H -0.0101 0.3391 -0.0367 0.097 Uiso 1 1 calc R . .
H28B H 0.0724 0.2802 -0.0932 0.097 Uiso 1 1 calc R . .
C29 C -0.0154(7) 0.1775(7) -0.0055(4) 0.079(2) Uani 1 1 d . . .
H29A H -0.0162 0.1022 -0.0472 0.095 Uiso 1 1 calc R B .
H29B H -0.1115 0.1536 0.0004 0.095 Uiso 1 1 calc R . .
C30 C 0.0623(6) 0.2006(5) 0.0789(3) 0.0512(13) Uani 1 1 d . B .
H30A H 0.0015 0.1849 0.1232 0.061 Uiso 1 1 calc R . .
H30B H 0.1010 0.1393 0.0753 0.061 Uiso 1 1 calc R . .

loop_
_atom_site_aniso_label
_atom_site_aniso_U_11
_atom_site_aniso_U_22
_atom_site_aniso_U_33
_atom_site_aniso_U_23
_atom_site_aniso_U_13
_atom_site_aniso_U_12
Gd1 0.01481(9) 0.04028(13) 0.03216(11) -0.01427(8) 0.00293(7) 0.00576(8)
Fe1 0.0212(2) 0.0217(3) 0.0206(2) 0.0027(2) 0.0000(2) 0.0055(2)
C15 0.050(3) 0.043(3) 0.033(2) 0.002(2) -0.001(2) -0.002(2)
I1 0.0256(3) 0.0634(7) 0.0680(8) 0.0039(6) 0.0006(4) 0.0290(4)
I2 0.0223(3) 0.0547(5) 0.0619(7) 0.0207(5) 0.0051(3) 0.0229(3)
Si1 0.0203(12) 0.0239(12) 0.0228(11) -0.0016(9) 0.0077(9) 0.0038(9)
C11 0.045(5) 0.042(5) 0.021(4) 0.004(4) 0.011(4) -0.002(4)
C12 0.028(4) 0.036(5) 0.067(7) 0.009(5) 0.020(4) 0.017(4)
C13 0.021(4) 0.026(4) 0.025(4) 0.004(3) 0.009(3) 0.006(3)
C14 0.033(5) 0.043(5) 0.031(4) 0.009(4) 0.002(3) 0.015(4)
C16 0.040(5) 0.029(4) 0.039(5) 0.007(4) 0.016(4) 0.005(4)
Si1A 0.0273(15) 0.0214(12) 0.0269(12) 0.0083(9) 0.0072(10) 0.0072(11)
C11A 0.061(8) 0.040(6) 0.027(5) 0.002(4) 0.014(5) 0.002(5)
C12A 0.028(5) 0.046(6) 0.079(8) 0.037(6) 0.028(5) 0.019(5)
C13A 0.028(5) 0.023(4) 0.028(4) 0.006(3) -0.001(4) 0.005(4)
C14A 0.035(5) 0.039(6) 0.058(7) 0.027(5) 0.003(6) 0.016(5)
C16A 0.034(5) 0.034(5) 0.037(5) 0.014(4) 0.004(4) 0.004(4)
Si2 0.0422(7) 0.0427(7) 0.0273(6) -0.0014(5) -0.0031(5) 0.0306(6)
N1 0.034(2) 0.038(2) 0.0262(18) -0.0049(15) 0.0116(15) -0.0109(16)
N2 0.0224(15) 0.0379(19) 0.0270(16) -0.0019(14) 0.0008(13) 0.0173(15)
O1 0.0268(14) 0.0338(16) 0.0266(14) -0.0035(12) -0.0045(11) 0.0086(13)
O2 0.042(2) 0.050(2) 0.045(2) -0.0199(17) 0.0176(16) 0.0069(17)
C1 0.043(2) 0.0244(19) 0.0192(18) 0.0057(15) 0.0052(17) -0.0020(18)
C2 0.045(3) 0.0201(18) 0.027(2) 0.0025(15) 0.0022(18) 0.0030(18)
C3 0.059(3) 0.028(2) 0.041(3) 0.0088(19) 0.002(2) 0.019(2)
C4 0.057(3) 0.036(2) 0.039(3) 0.012(2) -0.007(2) 0.018(2)
C5 0.055(3) 0.030(2) 0.0190(18) 0.0067(16) -0.0013(19) 0.004(2)
C6 0.0184(16) 0.0238(17) 0.0244(17) 0.0036(14) 0.0050(13) 0.0087(14)
C7 0.0226(17) 0.0261(18) 0.0200(16) 0.0067(14) 0.0060(13) 0.0106(15)
C8 0.0217(17) 0.029(2) 0.033(2) 0.0037(16) 0.0094(15) 0.0105(16)
C9 0.0163(16) 0.0271(19) 0.039(2) 0.0059(17) 0.0021(15) 0.0074(15)
C10 0.0183(16) 0.0223(17) 0.0276(18) 0.0034(14) 0.0013(14) 0.0057(14)
C17 0.072(4) 0.042(3) 0.027(2) -0.0033(19) 0.002(2) 0.036(3)
C18 0.067(4) 0.099(6) 0.085(5) 0.012(4) -0.005(4) 0.063(4)
C19 0.065(3) 0.032(2) 0.026(2) 0.0031(17) 0.000(2) 0.027(2)
C20 0.058(3) 0.035(2) 0.046(3) 0.015(2) 0.020(2) 0.019(2)
C21 0.091(4) 0.038(3) 0.024(2) 0.0018(19) 0.000(2) 0.026(3)
C22 0.095(5) 0.040(3) 0.038(3) 0.002(2) -0.007(3) 0.037(3)
C23 0.063(4) 0.061(4) 0.033(3) -0.010(2) 0.012(2) 0.020(3)
C24 0.110(5) 0.078(4) 0.061(3) -0.020(3) 0.012(3) 0.040(4)
C25 0.110(5) 0.078(4) 0.061(3) -0.020(3) 0.012(3) 0.040(4)
C26 0.073(5) 0.113(7) 0.102(6) -0.050(5) 0.027(4) 0.038(5)
C27 0.055(3) 0.046(3) 0.036(3) 0.007(2) -0.018(2) 0.008(3)
C28 0.060(4) 0.081(5) 0.056(4) 0.011(3) -0.030(3) 0.004(4)
C29 0.055(4) 0.068(4) 0.050(3) 0.012(3) -0.019(3) -0.016(3)
C30 0.047(3) 0.035(3) 0.041(3) -0.003(2) -0.009(2) 0.002(2)

loop_
_atom_type_symbol
_atom_type_description
_atom_type_scat_dispersion_real
_atom_type_scat_dispersion_imag
_atom_type_scat_source
C C 0.0033 0.0016 'International Tables Vol C Tables 4.2.6.8 and 6.1.1.4'
H H 0.0000 0.0000 'International Tables Vol C Tables 4.2.6.8 and 6.1.1.4'
N N 0.0061 0.0033 'International Tables Vol C Tables 4.2.6.8 and 6.1.1.4'
O O 0.0106 0.0060 'International Tables Vol C Tables 4.2.6.8 and 6.1.1.4'
Si Si 0.0817 0.0704 'International Tables Vol C Tables 4.2.6.8 and 6.1.1.4'
Fe Fe 0.3463 0.8444 'International Tables Vol C Tables 4.2.6.8 and 6.1.1.4'
I I -0.4742 1.8119 'International Tables Vol C Tables 4.2.6.8 and 6.1.1.4'
Gd Gd -0.1653 3.9035 'International Tables Vol C Tables 4.2.6.8 and 6.1.1.4'

loop_
_geom_angle_atom_site_label_1
_geom_angle_atom_site_label_2
_geom_angle_atom_site_label_3
_geom_angle
N2 Gd1 N1 131.69(14)
N2 Gd1 O1 94.04(11)
N1 Gd1 O1 93.83(12)
N2 Gd1 O2 92.30(13)
N1 Gd1 O2 91.10(15)
O1 Gd1 O2 166.16(12)
N2 Gd1 C6 28.24(11)
N1 Gd1 C6 104.19(13)
O1 Gd1 C6 90.47(10)
O2 Gd1 C6 100.85(11)
N2 Gd1 C1 104.72(13)
N1 Gd1 C1 27.54(13)
O1 Gd1 C1 91.23(11)
O2 Gd1 C1 99.04(14)
C6 Gd1 C1 76.80(12)
N2 Gd1 I1 121.08(11)
N1 Gd1 I1 107.16(12)
O1 Gd1 I1 83.37(8)
O2 Gd1 I1 82.82(10)
C6 Gd1 I1 148.36(10)
C1 Gd1 I1 134.11(10)
N2 Gd1 I2 107.57(10)
N1 Gd1 I2 120.72(11)
O1 Gd1 I2 79.08(8)
O2 Gd1 I2 87.28(11)
C6 Gd1 I2 134.26(9)
C1 Gd1 I2 146.79(9)
I1 Gd1 I2 14.22(3)
N2 Gd1 Fe1 66.69(9)
N1 Gd1 Fe1 65.86(10)
O1 Gd1 Fe1 89.12(7)
O2 Gd1 Fe1 104.69(10)
C6 Gd1 Fe1 38.54(8)
C1 Gd1 Fe1 38.34(8)
I1 Gd1 Fe1 169.46(3)
I2 Gd1 Fe1 166.64(4)
C8 Fe1 C4 114.8(2)
C8 Fe1 C3 98.6(2)
C4 Fe1 C3 41.0(2)
C8 Fe1 C9 41.19(16)
C4 Fe1 C9 99.6(2)
C3 Fe1 C9 112.9(2)
C8 Fe1 C2 117.55(17)
C4 Fe1 C2 68.5(2)
C3 Fe1 C2 40.6(2)
C9 Fe1 C2 150.34(19)
C8 Fe1 C5 153.6(2)
C4 Fe1 C5 40.6(2)
C3 Fe1 C5 68.5(2)
C9 Fe1 C5 120.93(18)
C2 Fe1 C5 68.20(17)
C8 Fe1 C7 40.87(16)
C4 Fe1 C7 153.5(2)
C3 Fe1 C7 120.06(18)
C9 Fe1 C7 68.54(16)
C2 Fe1 C7 109.68(17)
C5 Fe1 C7 165.31(19)
C8 Fe1 C10 68.82(16)
C4 Fe1 C10 118.71(18)
C3 Fe1 C10 150.61(19)
C9 Fe1 C10 40.54(15)
C2 Fe1 C10 168.50(18)
C5 Fe1 C10 110.76(17)
C7 Fe1 C10 68.22(15)
C8 Fe1 C1 156.87(16)
C4 Fe1 C1 68.4(2)
C3 Fe1 C1 68.3(2)
C9 Fe1 C1 160.98(17)
C2 Fe1 C1 40.42(17)
C5 Fe1 C1 40.57(18)
C7 Fe1 C1 128.49(17)
C10 Fe1 C1 131.46(17)
C8 Fe1 C6 68.40(16)
C4 Fe1 C6 158.09(18)
C3 Fe1 C6 159.88(18)
C9 Fe1 C6 68.04(16)
C2 Fe1 C6 130.86(18)
C5 Fe1 C6 129.52(19)
C7 Fe1 C6 40.29(14)
C10 Fe1 C6 40.40(14)
C1 Fe1 C6 117.89(18)
C8 Fe1 Gd1 119.94(13)
C4 Fe1 Gd1 124.98(17)
C3 Fe1 Gd1 122.19(16)
C9 Fe1 Gd1 124.66(12)
C2 Fe1 Gd1 82.16(15)
C5 Fe1 Gd1 85.89(16)
C7 Fe1 Gd1 79.42(10)
C10 Fe1 Gd1 86.35(11)
C1 Fe1 Gd1 59.51(15)
C6 Fe1 Gd1 58.56(10)
C13 C15 C13A 27.8(4)
C13 C15 H15A 109.5
C13A C15 H15A 126.3
C13 C15 H15B 109.5
C13A C15 H15B 115.3
H15A C15 H15B 109.5
C13 C15 H15C 109.5
C13A C15 H15C 82.2
H15A C15 H15C 109.5
H15B C15 H15C 109.5
N1 Si1 C12 100.9(4)
N1 Si1 C11 113.2(3)
C12 Si1 C11 108.7(5)
N1 Si1 C13 117.3(3)
C12 Si1 C13 109.4(4)
C11 Si1 C13 107.0(5)
Si1 C11 H11A 109.5
Si1 C11 H11B 109.5
H11A C11 H11B 109.5
Si1 C11 H11C 109.5
H11A C11 H11C 109.5
H11B C11 H11C 109.5
Si1 C12 H12A 109.5
Si1 C12 H12B 109.5
H12A C12 H12B 109.5
Si1 C12 H12C 109.5
H12A C12 H12C 109.5
H12B C12 H12C 109.5
C15 C13 C16 108.1(6)
C15 C13 C14 116.1(7)
C16 C13 C14 107.3(8)
C15 C13 Si1 104.4(6)
C16 C13 Si1 110.2(6)
C14 C13 Si1 110.7(6)
C13 C14 H14A 109.5
C13 C14 H14B 109.5
H14A C14 H14B 109.5
C13 C14 H14C 109.5
H14A C14 H14C 109.5
H14B C14 H14C 109.5
C13 C16 H16A 109.5
C13 C16 H16B 109.5
H16A C16 H16B 109.5
C13 C16 H16C 109.5
H16A C16 H16C 109.5
H16B C16 H16C 109.5
N1 Si1A C12A 115.3(4)
N1 Si1A C11A 111.0(4)
C12A Si1A C11A 107.9(6)
N1 Si1A C13A 106.4(4)
C12A Si1A C13A 109.3(5)
C11A Si1A C13A 106.6(5)
Si1A C11A H11D 109.5
Si1A C11A H11E 109.5
H11D C11A H11E 109.5
Si1A C11A H11F 109.5
H11D C11A H11F 109.5
H11E C11A H11F 109.5
Si1A C12A H12D 109.5
Si1A C12A H12E 109.5
H12D C12A H12E 109.5
Si1A C12A H12F 109.5
H12D C12A H12F 109.5
H12E C12A H12F 109.5
C14A C13A C16A 109.2(8)
C14A C13A C15 100.8(9)
C16A C13A C15 109.3(7)
C14A C13A Si1A 111.2(6)
C16A C13A Si1A 109.3(8)
C15 C13A Si1A 116.7(6)
C13A C14A H14D 109.5
C13A C14A H14E 109.5
H14D C14A H14E 109.5
C13A C14A H14F 109.5
H14D C14A H14F 109.5
H14E C14A H14F 109.5
C13A C16A H16D 109.5
C13A C16A H16E 109.5
H16D C16A H16E 109.5
C13A C16A H16F 109.5
H16D C16A H16F 109.5
H16E C16A H16F 109.5
N2 Si2 C18 107.0(3)
N2 Si2 C17 112.1(2)
C18 Si2 C17 108.2(3)
N2 Si2 C19 113.23(19)
C18 Si2 C19 108.5(3)
C17 Si2 C19 107.7(2)
C1 N1 Si1A 133.1(4)
C1 N1 Si1 108.1(4)
Si1A N1 Si1 25.16(11)
C1 N1 Gd1 104.3(3)
Si1A N1 Gd1 121.3(3)
Si1 N1 Gd1 146.1(3)
C6 N2 Si2 118.9(3)
C6 N2 Gd1 102.5(3)
Si2 N2 Gd1 137.10(18)
C27 O1 C30 109.0(3)
C27 O1 Gd1 121.9(3)
C30 O1 Gd1 122.7(3)
C23 O2 C26 109.5(5)
C23 O2 Gd1 117.4(3)
C26 O2 Gd1 133.1(4)
N1 C1 C2 126.4(4)
N1 C1 C5 127.7(4)
C2 C1 C5 105.9(5)
N1 C1 Fe1 130.2(3)
C2 C1 Fe1 67.5(2)
C5 C1 Fe1 67.6(2)
N1 C1 Gd1 48.2(2)
C2 C1 Gd1 110.9(3)
C5 C1 Gd1 117.4(3)
Fe1 C1 Gd1 82.15(15)
C3 C2 C1 109.3(4)
C3 C2 Fe1 69.4(3)
C1 C2 Fe1 72.1(2)
C3 C2 H2A 125.3
C1 C2 H2A 125.3
Fe1 C2 H2A 125.3
C2 C3 C4 107.6(5)
C2 C3 Fe1 70.0(3)
C4 C3 Fe1 69.1(3)
C2 C3 H3A 126.2
C4 C3 H3A 126.2
Fe1 C3 H3A 126.2
C5 C4 C3 108.3(5)
C5 C4 Fe1 70.6(3)
C3 C4 Fe1 69.9(3)
C5 C4 H4A 125.9
C3 C4 H4A 125.9
Fe1 C4 H4A 125.9
C4 C5 C1 108.9(4)
C4 C5 Fe1 68.8(3)
C1 C5 Fe1 71.9(2)
C4 C5 H5A 125.6
C1 C5 H5A 125.6
Fe1 C5 H5A 125.6
N2 C6 C7 125.8(3)
N2 C6 C10 127.8(3)
C7 C6 C10 106.4(3)
N2 C6 Fe1 131.8(3)
C7 C6 Fe1 67.6(2)
C10 C6 Fe1 67.6(2)
N2 C6 Gd1 49.23(19)
C7 C6 Gd1 108.0(2)
C10 C6 Gd1 120.4(2)
Fe1 C6 Gd1 82.90(12)
C8 C7 C6 108.9(3)
C8 C7 Fe1 68.5(2)
C6 C7 Fe1 72.1(2)
C8 C7 H7A 125.5
C6 C7 H7A 125.5
Fe1 C7 H7A 125.5
C7 C8 C9 107.7(3)
C7 C8 Fe1 70.6(2)
C9 C8 Fe1 69.9(2)
C7 C8 H8A 126.2
C9 C8 H8A 126.2
Fe1 C8 H8A 126.2
C10 C9 C8 108.1(3)
C10 C9 Fe1 70.3(2)
C8 C9 Fe1 68.9(2)
C10 C9 H9A 125.9
C8 C9 H9A 125.9
Fe1 C9 H9A 125.9
C9 C10 C6 108.8(3)
C9 C10 Fe1 69.2(2)
C6 C10 Fe1 72.0(2)
C9 C10 H10A 125.6
C6 C10 H10A 125.6
Fe1 C10 H10A 125.6
Si2 C17 H17A 109.5
Si2 C17 H17B 109.5
H17A C17 H17B 109.5
Si2 C17 H17C 109.5
H17A C17 H17C 109.5
H17B C17 H17C 109.5
Si2 C18 H18A 109.5
Si2 C18 H18B 109.5
H18A C18 H18B 109.5
Si2 C18 H18C 109.5
H18A C18 H18C 109.5
H18B C18 H18C 109.5
C20 C19 C21 109.3(4)
C20 C19 C22 107.3(5)
C21 C19 C22 109.2(4)
C20 C19 Si2 111.8(3)
C21 C19 Si2 109.6(4)
C22 C19 Si2 109.6(4)
C19 C20 H20A 109.5
C19 C20 H20B 109.5
H20A C20 H20B 109.5
C19 C20 H20C 109.5
H20A C20 H20C 109.5
H20B C20 H20C 109.5
C19 C21 H21A 109.5
C19 C21 H21B 109.5
H21A C21 H21B 109.5
C19 C21 H21C 109.5
H21A C21 H21C 109.5
H21B C21 H21C 109.5
C19 C22 H22A 109.5
C19 C22 H22B 109.5
H22A C22 H22B 109.5
C19 C22 H22C 109.5
H22A C22 H22C 109.5
H22B C22 H22C 109.5
O2 C23 C24 108.7(6)
O2 C23 H23A 110.0
C24 C23 H23A 110.0
O2 C23 H23B 110.0
C24 C23 H23B 110.0
H23A C23 H23B 108.3
C25 C24 C23 100.5(6)
C25 C24 H24A 111.7
C23 C24 H24A 111.7
C25 C24 H24B 111.7
C23 C24 H24B 111.7
H24A C24 H24B 109.4
C24 C25 C26 111.3(6)
C24 C25 H25A 109.4
C26 C25 H25A 109.4
C24 C25 H25B 109.4
C26 C25 H25B 109.4
H25A C25 H25B 108.0
O2 C26 C25 102.8(7)
O2 C26 H26A 111.2
C25 C26 H26A 111.2
O2 C26 H26B 111.2
C25 C26 H26B 111.2
H26A C26 H26B 109.1
O1 C27 C28 107.4(5)
O1 C27 H27A 110.2
C28 C27 H27A 110.2
O1 C27 H27B 110.2
C28 C27 H27B 110.2
H27A C27 H27B 108.5
C29 C28 C27 107.6(5)
C29 C28 H28A 110.2
C27 C28 H28A 110.2
C29 C28 H28B 110.2
C27 C28 H28B 110.2
H28A C28 H28B 108.5
C28 C29 C30 108.4(5)
C28 C29 H29A 110.0
C30 C29 H29A 110.0
C28 C29 H29B 110.0
C30 C29 H29B 110.0
H29A C29 H29B 108.4
O1 C30 C29 105.7(4)
O1 C30 H30A 110.6
C29 C30 H30A 110.6
O1 C30 H30B 110.6
C29 C30 H30B 110.6
H30A C30 H30B 108.7

loop_
_geom_bond_atom_site_label_1
_geom_bond_atom_site_label_2
_geom_bond_distance
Gd1 N2 2.248(4)
Gd1 N1 2.254(5)
Gd1 O1 2.392(3)
Gd1 O2 2.421(3)
Gd1 C6 2.897(4)
Gd1 C1 2.931(5)
Gd1 I1 2.9804(16)
Gd1 I2 3.1562(18)
Gd1 Fe1 3.3698(16)
Fe1 C8 2.028(4)
Fe1 C4 2.030(5)
Fe1 C3 2.041(5)
Fe1 C9 2.042(4)
Fe1 C2 2.050(4)
Fe1 C5 2.053(4)
Fe1 C7 2.056(4)
Fe1 C10 2.057(4)
Fe1 C1 2.110(4)
Fe1 C6 2.116(4)
C15 C13 1.528(10)
C15 C13A 1.642(11)
C15 H15A 0.9800
C15 H15B 0.9800
C15 H15C 0.9800
Si1 N1 1.811(5)
Si1 C12 1.858(9)
Si1 C11 1.892(9)
Si1 C13 1.906(10)
C11 H11A 0.9800
C11 H11B 0.9800
C11 H11C 0.9800
C12 H12A 0.9800
C12 H12B 0.9800
C12 H12C 0.9800
C13 C16 1.537(11)
C13 C14 1.544(13)
C14 H14A 0.9800
C14 H14B 0.9800
C14 H14C 0.9800
C16 H16A 0.9800
C16 H16B 0.9800
C16 H16C 0.9800
Si1A N1 1.716(4)
Si1A C12A 1.863(11)
Si1A C11A 1.872(11)
Si1A C13A 1.907(11)
C11A H11D 0.9800
C11A H11E 0.9800
C11A H11F 0.9800
C12A H12D 0.9800
C12A H12E 0.9800
C12A H12F 0.9800
C13A C14A 1.518(14)
C13A C16A 1.555(13)
C14A H14D 0.9800
C14A H14E 0.9800
C14A H14F 0.9800
C16A H16D 0.9800
C16A H16E 0.9800
C16A H16F 0.9800
Si2 N2 1.726(4)
Si2 C18 1.870(6)
Si2 C17 1.879(5)
Si2 C19 1.908(5)
N1 C1 1.398(7)
N2 C6 1.404(5)
O1 C27 1.448(6)
O1 C30 1.459(6)
O2 C23 1.445(7)
O2 C26 1.457(8)
C1 C2 1.438(6)
C1 C5 1.444(6)
C2 C3 1.420(7)
C2 H2A 1.0000
C3 C4 1.426(7)
C3 H3A 1.0000
C4 C5 1.417(8)
C4 H4A 1.0000
C5 H5A 1.0000
C6 C7 1.438(5)
C6 C10 1.442(5)
C7 C8 1.426(5)
C7 H7A 1.0000
C8 C9 1.432(6)
C8 H8A 1.0000
C9 C10 1.420(5)
C9 H9A 1.0000
C10 H10A 1.0000
C17 H17A 0.9800
C17 H17B 0.9800
C17 H17C 0.9800
C18 H18A 0.9800
C18 H18B 0.9800
C18 H18C 0.9800
C19 C20 1.531(8)
C19 C21 1.538(6)
C19 C22 1.542(7)
C20 H20A 0.9800
C20 H20B 0.9800
C20 H20C 0.9800
C21 H21A 0.9800
C21 H21B 0.9800
C21 H21C 0.9800
C22 H22A 0.9800
C22 H22B 0.9800
C22 H22C 0.9800
C23 C24 1.491(8)
C23 H23A 0.9900
C23 H23B 0.9900
C24 C25 1.467(12)
C24 H24A 0.9900
C24 H24B 0.9900
C25 C26 1.503(10)
C25 H25A 0.9900
C25 H25B 0.9900
C26 H26A 0.9900
C26 H26B 0.9900
C27 C28 1.464(7)
C27 H27A 0.9900
C27 H27B 0.9900
C28 C29 1.446(9)
C28 H28A 0.9900
C28 H28B 0.9900
C29 C30 1.495(8)
C29 H29A 0.9900
C29 H29B 0.9900
C30 H30A 0.9900
C30 H30B 0.9900
